data_4109242
loop_
_publ_author_name
'Thomas A. Manz'
'Khamphee Phomphrai'
'Grigori Medvedev'
'Balachandra B. Krishnamurthy'
'Shalini Sharma'
'Jesmin Haq'
'Krista A. Novstrup'
'Kendall T. Thomson'
'W. Nicholas Delgass'
'James M. Caruthers'
'Mahdi M. Abu-Omar'

_publ_section_title
;
 Structure-Activity Correlation in Titanium Single-Site Olefin
 Polymerization Catalysts Containing Mixed Cyclopentadienyl/Aryloxide
 Ligation
;
_journal_name_full 'Journal of the American Chemical Society'
_journal_page_first 3776
_journal_page_last 3777
_journal_paper_doi 10.1021/ja0640849
_journal_volume 129
_journal_year 2007
_chemical_formula_moiety 'C42 H42 O1 Ti1,0.5(C6 H6)'
_chemical_formula_sum 'C45 H45 O Ti'
_chemical_formula_weight 649.76
_chemical_name_systematic ' ?'
_space_group_IT_number 2
_symmetry_cell_setting triclinic
_symmetry_space_group_name_Hall '-P 1'
_symmetry_space_group_name_H-M 'P -1'
_atom_type_scat_source 'International Tables for Crystallography (Vol C)'
_audit_creation_date 3-12-04
_audit_creation_method SHELXL_and_local_programs
_cell_angle_alpha 71.271(6)
_cell_angle_beta 67.970(8)
_cell_angle_gamma 75.177(6)
_cell_formula_units_Z 2
_cell_length_a 11.3726(17)
_cell_length_b 12.3542(15)
_cell_length_c 14.5292(18)
_cell_measurement_reflns_used 21383
_cell_measurement_temperature 150
_cell_measurement_theta_max 26
_cell_measurement_theta_min 2
_cell_volume 1770.7(4)
_computing_cell_refinement DENZO/SCALEPACK_(Otwinowski,_1996)
_computing_data_collection Collect_(Nonius,_1998)
_computing_data_reduction DENZO/SCALEPACK_(Otwinowski,_1996)
_computing_molecular_graphics
;
    ORTEP (Johnson, 1976)
    PLATON (Spek, 1997)
;
_computing_structure_refinement SHELX97_(Sheldrick,_1997)
_computing_structure_solution PATTY_(DIRDIF99,_Beurskins,_1999)
_diffrn_ambient_temperature 150
_diffrn_measured_fraction_theta_full 0.9819
_diffrn_measured_fraction_theta_max 0.9819
_diffrn_measurement_device_type Nonius_KappaCCD
_diffrn_measurement_method \w
_diffrn_radiation_monochromator 'graphite 002'
_diffrn_radiation_type MO-K\a
_diffrn_radiation_wavelength 0.71073
_diffrn_reflns_av_R_equivalents 0.076
_diffrn_reflns_limit_h_max 14
_diffrn_reflns_limit_h_min 0
_diffrn_reflns_limit_k_max 15
_diffrn_reflns_limit_k_min -14
_diffrn_reflns_limit_l_max 18
_diffrn_reflns_limit_l_min -16
_diffrn_reflns_number 21383
_diffrn_reflns_theta_full 26.7
_diffrn_reflns_theta_max 26.70
_diffrn_reflns_theta_min 2.04
_exptl_absorpt_coefficient_mu 0.270
_exptl_absorpt_correction_T_max 0.9760
_exptl_absorpt_correction_T_min 0.9303
_exptl_absorpt_correction_type multi-scan_(Otwinowski_&_Minor,_1997)
_exptl_crystal_colour_lustre metallic
_exptl_crystal_colour_modifier light
_exptl_crystal_colour_primary yellow
_exptl_crystal_density_diffrn 1.22
_exptl_crystal_description needle
_exptl_crystal_F_000 690
_exptl_crystal_size_max 0.24
_exptl_crystal_size_mid 0.12
_exptl_crystal_size_min 0.09
_refine_diff_density_max 0.42
_refine_diff_density_min -0.73
_refine_ls_extinction_method none
_refine_ls_goodness_of_fit_ref 0.902
_refine_ls_hydrogen_treatment constr
_refine_ls_matrix_type full
_refine_ls_number_parameters 431
_refine_ls_number_reflns 7361
_refine_ls_number_restraints 0
_refine_ls_R_factor_all 0.118
_refine_ls_R_factor_gt 0.052
_refine_ls_shift/su_max 0.001
_refine_ls_structure_factor_coef Fsqd
_refine_ls_weighting_details '1/[\s^2^(Fo^2^)+(0.0649P)^2^+0.0000P] where P=(Fo^2^+2Fc^2^)/3  '
_refine_ls_weighting_scheme calc
_refine_ls_wR_factor_gt 0.114
_refine_ls_wR_factor_ref 0.142
_reflns_number_gt 3975
_reflns_number_total 7381
_reflns_threshold_expression >2.0\s(I)
_cod_data_source_file ja0640849si20061006_094009.cif
_cod_data_source_block KP10
_cod_depositor_comments
;
The following automatic conversions were performed:

'_refine_ls_weighting_scheme' value 'calc ' changed to 'calc'
according to the built-in table from CIF Core dictionary named
'cif_core.dic' version 2.4.1 from 2010-06-29.

Automatic conversion script
Id: cif_fix_values 1715 2011-07-08 13:25:40Z adriana 
;
_cod_original_formula_sum 'C45 H45 O1 Ti1'
_cod_database_code 4109242

loop_
_symmetry_equiv_pos_as_xyz
'x, y, z'
'-x, -y, -z'

loop_
_atom_site_label
_atom_site_type_symbol
_atom_site_fract_x
_atom_site_fract_y
_atom_site_fract_z
_atom_site_U_iso_or_equiv
_atom_site_adp_type
_atom_site_occupancy
_atom_site_symmetry_multiplicity
_atom_site_calc_flag
_atom_site_refinement_flags
Ti Ti 0.02306(5) 0.00172(4) 0.20445(4) 0.02266(16) Uani 1 1 d .
O(2) O 0.02698(18) -0.14820(15) 0.20853(13) 0.0223(4) Uani 1 1 d .
C(1) C -0.0364(3) -0.0337(3) 0.38440(19) 0.0260(7) Uani 1 1 d .
C(2) C 0.0886(3) -0.0034(3) 0.3423(2) 0.0287(7) Uani 1 1 d .
C(3) C 0.0791(3) 0.1135(3) 0.2837(2) 0.0291(7) Uani 1 1 d .
C(4) C -0.0506(3) 0.1543(2) 0.2895(2) 0.0270(7) Uani 1 1 d .
C(5) C -0.1218(3) 0.0632(3) 0.3511(2) 0.0268(7) Uani 1 1 d .
C(11) C -0.0702(4) -0.1482(3) 0.4560(2) 0.0417(9) Uani 1 1 d .
C(12) C 0.2066(3) -0.0790(3) 0.3611(3) 0.0482(9) Uani 1 1 d .
C(13) C 0.1863(3) 0.1852(3) 0.2347(3) 0.0486(10) Uani 1 1 d .
C(14) C -0.1056(4) 0.2753(3) 0.2447(2) 0.0445(9) Uani 1 1 d .
C(15) C -0.2650(3) 0.0706(3) 0.3813(3) 0.0432(9) Uani 1 1 d .
C(21) C 0.0277(3) -0.2646(2) 0.24020(19) 0.0204(6) Uani 1 1 d .
C(22) C -0.0909(3) -0.3069(2) 0.28329(19) 0.0211(6) Uani 1 1 d .
C(23) C -0.0894(3) -0.4273(2) 0.3239(2) 0.0227(6) Uani 1 1 d .
C(24) C 0.0279(3) -0.4996(2) 0.3195(2) 0.0241(7) Uani 1 1 d .
C(25) C 0.1452(3) -0.4583(2) 0.2720(2) 0.0224(6) Uani 1 1 d .
C(26) C 0.1452(3) -0.3384(2) 0.23049(19) 0.0201(6) Uani 1 1 d .
C(31) C 0.1955(3) 0.0453(2) 0.0873(2) 0.0271(7) Uani 1 1 d .
C(41) C -0.0984(3) 0.1027(2) 0.11331(19) 0.0191(6) Uani 1 1 d .
C(221) C -0.2130(3) -0.2250(2) 0.2859(2) 0.0215(6) Uani 1 1 d .
C(222) C -0.2297(3) -0.1478(2) 0.1968(2) 0.0262(7) Uani 1 1 d .
C(223) C -0.3435(3) -0.0723(3) 0.1981(2) 0.0328(7) Uani 1 1 d .
C(224) C -0.4421(3) -0.0723(3) 0.2888(2) 0.0360(8) Uani 1 1 d .
C(225) C -0.4291(3) -0.1491(3) 0.3786(2) 0.0336(8) Uani 1 1 d .
C(226) C -0.3153(3) -0.2256(2) 0.3770(2) 0.0262(7) Uani 1 1 d .
C(231) C -0.2073(3) -0.4825(2) 0.3631(2) 0.0234(6) Uani 1 1 d .
C(232) C -0.2864(3) -0.4602(2) 0.3034(2) 0.0259(7) Uani 1 1 d .
C(233) C -0.3887(3) -0.5190(3) 0.3351(2) 0.0293(7) Uani 1 1 d .
C(234) C -0.4149(3) -0.6011(3) 0.4285(2) 0.0309(7) Uani 1 1 d .
C(235) C -0.3384(3) -0.6238(3) 0.4892(2) 0.0303(7) Uani 1 1 d .
C(236) C -0.2348(3) -0.5648(2) 0.4566(2) 0.0270(7) Uani 1 1 d .
C(251) C 0.2651(3) -0.5440(2) 0.2616(2) 0.0231(7) Uani 1 1 d .
C(252) C 0.2835(3) -0.6312(2) 0.3460(2) 0.0267(7) Uani 1 1 d .
C(253) C 0.3920(3) -0.7159(3) 0.3349(2) 0.0337(8) Uani 1 1 d .
C(254) C 0.4833(3) -0.7152(3) 0.2407(2) 0.0374(8) Uani 1 1 d .
C(255) C 0.4656(3) -0.6280(3) 0.1562(3) 0.0404(9) Uani 1 1 d .
C(256) C 0.3582(3) -0.5445(3) 0.1663(2) 0.0324(8) Uani 1 1 d .
C(261) C 0.2680(3) -0.2904(2) 0.1784(2) 0.0223(6) Uani 1 1 d .
C(262) C 0.3527(3) -0.3060(3) 0.2320(2) 0.0290(7) Uani 1 1 d .
C(263) C 0.4690(3) -0.2642(3) 0.1832(3) 0.0371(8) Uani 1 1 d .
C(264) C 0.5036(3) -0.2096(3) 0.0803(3) 0.0390(8) Uani 1 1 d .
C(265) C 0.4215(3) -0.1957(3) 0.0256(2) 0.0357(8) Uani 1 1 d .
C(266) C 0.3036(3) -0.2344(2) 0.0748(2) 0.0289(7) Uani 1 1 d .
C(911) C -0.1234(6) -0.4585(7) 0.0044(5) 0.0976(19) Uani 1 1 d .
C(912) C -0.0615(9) -0.4090(5) 0.0395(4) 0.097(2) Uani 1 1 d .
C(913) C 0.0600(10) -0.4502(7) 0.0355(4) 0.098(2) Uani 1 1 d .
H(24) H 0.0279 -0.5802 0.3499 0.029 Uiso 1 1 calc R
H(11A) H -0.0621 -0.1550 0.5225 0.063 Uiso 1 1 calc R
H(11B) H -0.0118 -0.2111 0.4267 0.063 Uiso 1 1 calc R
H(11C) H -0.1587 -0.1532 0.4653 0.063 Uiso 1 1 calc R
H(12A) H 0.2290 -0.0542 0.4093 0.072 Uiso 1 1 calc R
H(12B) H 0.2775 -0.0731 0.2962 0.072 Uiso 1 1 calc R
H(12C) H 0.1910 -0.1594 0.3901 0.072 Uiso 1 1 calc R
H(13A) H 0.1688 0.2480 0.1777 0.073 Uiso 1 1 calc R
H(13B) H 0.2676 0.1362 0.2089 0.073 Uiso 1 1 calc R
H(13C) H 0.1922 0.2179 0.2858 0.073 Uiso 1 1 calc R
H(14A) H -0.1296 0.3220 0.2941 0.067 Uiso 1 1 calc R
H(14B) H -0.1819 0.2736 0.2293 0.067 Uiso 1 1 calc R
H(14C) H -0.0414 0.3093 0.1814 0.067 Uiso 1 1 calc R
H(15A) H -0.2844 0.0307 0.3414 0.065 Uiso 1 1 calc R
H(15B) H -0.3046 0.1520 0.3675 0.065 Uiso 1 1 calc R
H(15C) H -0.2992 0.0338 0.4546 0.065 Uiso 1 1 calc R
H(222) H -0.1619 -0.1466 0.1337 0.031 Uiso 1 1 calc R
H(223) H -0.3533 -0.0205 0.1361 0.039 Uiso 1 1 calc R
H(224) H -0.5193 -0.0193 0.2897 0.043 Uiso 1 1 calc R
H(225) H -0.4976 -0.1498 0.4412 0.040 Uiso 1 1 calc R
H(226) H -0.3071 -0.2789 0.4389 0.031 Uiso 1 1 calc R
H(232) H -0.2697 -0.4036 0.2396 0.031 Uiso 1 1 calc R
H(233) H -0.4411 -0.5032 0.2931 0.035 Uiso 1 1 calc R
H(234) H -0.4852 -0.6416 0.4506 0.037 Uiso 1 1 calc R
H(235) H -0.3565 -0.6797 0.5533 0.036 Uiso 1 1 calc R
H(236) H -0.1825 -0.5809 0.4987 0.032 Uiso 1 1 calc R
H(252) H 0.2214 -0.6331 0.4119 0.032 Uiso 1 1 calc R
H(253) H 0.4030 -0.7749 0.3934 0.040 Uiso 1 1 calc R
H(254) H 0.5571 -0.7731 0.2334 0.045 Uiso 1 1 calc R
H(255) H 0.5285 -0.6261 0.0906 0.048 Uiso 1 1 calc R
H(256) H 0.3475 -0.4863 0.1074 0.039 Uiso 1 1 calc R
H(262) H 0.3306 -0.3456 0.3027 0.035 Uiso 1 1 calc R
H(263) H 0.5248 -0.2733 0.2210 0.045 Uiso 1 1 calc R
H(264) H 0.5834 -0.1816 0.0468 0.047 Uiso 1 1 calc R
H(265) H 0.4459 -0.1596 -0.0458 0.043 Uiso 1 1 calc R
H(266) H 0.2468 -0.2225 0.0372 0.035 Uiso 1 1 calc R
H(31A) H 0.2685 0.0078 0.1125 0.041 Uiso 1 1 calc R
H(31B) H 0.1925 0.1294 0.0675 0.041 Uiso 1 1 calc R
H(31C) H 0.2054 0.0190 0.0276 0.041 Uiso 1 1 calc R
H(41A) H -0.0834 0.0678 0.0573 0.029 Uiso 1 1 calc R
H(41B) H -0.0785 0.1818 0.0847 0.029 Uiso 1 1 calc R
H(41C) H -0.1886 0.1044 0.1565 0.029 Uiso 1 1 calc R
H(911) H -0.2103 -0.4294 0.0077 0.117 Uiso 1 1 calc R
H(912) H -0.1050 -0.3443 0.0674 0.117 Uiso 1 1 calc R
H(913) H 0.1024 -0.4151 0.0610 0.118 Uiso 1 1 calc R

loop_
_atom_site_aniso_label
_atom_site_aniso_U_11
_atom_site_aniso_U_22
_atom_site_aniso_U_33
_atom_site_aniso_U_12
_atom_site_aniso_U_13
_atom_site_aniso_U_23
Ti 0.0261(3) 0.0193(3) 0.0231(3) -0.0044(2) -0.0077(2) -0.0054(2)
O(2) 0.0218(11) 0.0184(10) 0.0265(10) -0.0017(8) -0.0083(8) -0.0058(8)
C(1) 0.0345(19) 0.0285(17) 0.0169(13) -0.0101(15) -0.0069(13) -0.0055(12)
C(2) 0.0281(18) 0.0335(18) 0.0319(16) 0.0011(14) -0.0151(14) -0.0158(14)
C(3) 0.0334(19) 0.0296(17) 0.0324(16) -0.0098(15) -0.0086(14) -0.0168(14)
C(4) 0.0340(19) 0.0207(15) 0.0283(15) 0.0014(14) -0.0098(14) -0.0135(13)
C(5) 0.0258(17) 0.0295(17) 0.0247(14) -0.0036(14) -0.0041(13) -0.0115(13)
C(11) 0.062(3) 0.0328(19) 0.0309(17) -0.0142(18) -0.0158(17) -0.0017(14)
C(12) 0.037(2) 0.061(3) 0.054(2) 0.0077(19) -0.0251(17) -0.0240(19)
C(13) 0.047(2) 0.058(2) 0.050(2) -0.028(2) -0.0032(18) -0.0245(18)
C(14) 0.065(3) 0.0242(18) 0.0438(19) 0.0028(17) -0.0186(18) -0.0137(15)
C(15) 0.031(2) 0.057(2) 0.0411(19) -0.0031(18) -0.0086(15) -0.0179(17)
C(21) 0.0259(17) 0.0176(15) 0.0189(13) -0.0070(13) -0.0068(12) -0.0037(11)
C(22) 0.0215(16) 0.0202(15) 0.0215(13) -0.0008(13) -0.0080(12) -0.0058(11)
C(23) 0.0243(17) 0.0201(15) 0.0244(14) -0.0050(13) -0.0087(12) -0.0041(12)
C(24) 0.0252(17) 0.0179(15) 0.0275(15) -0.0023(13) -0.0090(13) -0.0037(12)
C(25) 0.0252(17) 0.0209(15) 0.0241(14) -0.0029(13) -0.0112(12) -0.0059(12)
C(26) 0.0215(16) 0.0197(15) 0.0213(14) -0.0009(12) -0.0096(12) -0.0066(11)
C(31) 0.0312(18) 0.0232(16) 0.0281(15) -0.0083(14) -0.0055(13) -0.0096(13)
C(41) 0.0250(16) 0.0127(13) 0.0239(14) -0.0012(12) -0.0127(12) -0.0058(11)
C(221) 0.0229(16) 0.0179(14) 0.0277(15) -0.0051(12) -0.0118(12) -0.0049(12)
C(222) 0.0257(17) 0.0251(16) 0.0266(15) -0.0039(14) -0.0095(13) -0.0034(12)
C(223) 0.0282(19) 0.0286(17) 0.0400(18) -0.0026(15) -0.0166(15) -0.0012(14)
C(224) 0.0238(18) 0.0300(18) 0.054(2) -0.0010(15) -0.0153(16) -0.0089(16)
C(225) 0.0249(18) 0.0307(18) 0.0397(18) -0.0055(15) -0.0021(14) -0.0106(15)
C(226) 0.0246(17) 0.0227(16) 0.0285(15) -0.0039(14) -0.0053(13) -0.0062(12)
C(231) 0.0225(16) 0.0181(15) 0.0284(15) -0.0014(13) -0.0068(13) -0.0073(12)
C(232) 0.0278(18) 0.0193(15) 0.0292(15) -0.0037(13) -0.0118(13) -0.0012(12)
C(233) 0.0284(18) 0.0281(17) 0.0346(16) -0.0044(14) -0.0148(14) -0.0064(14)
C(234) 0.0302(19) 0.0265(17) 0.0368(17) -0.0102(14) -0.0089(14) -0.0069(14)
C(235) 0.0344(19) 0.0277(17) 0.0263(15) -0.0102(15) -0.0071(14) -0.0025(13)
C(236) 0.0294(18) 0.0278(16) 0.0265(15) -0.0057(14) -0.0115(13) -0.0060(13)
C(251) 0.0252(17) 0.0188(15) 0.0295(15) -0.0053(13) -0.0090(13) -0.0097(12)
C(252) 0.0241(17) 0.0276(17) 0.0305(16) -0.0021(14) -0.0106(13) -0.0092(13)
C(253) 0.038(2) 0.0225(17) 0.0461(19) 0.0036(15) -0.0237(16) -0.0099(14)
C(254) 0.031(2) 0.0339(19) 0.050(2) 0.0058(15) -0.0158(16) -0.0193(16)
C(255) 0.035(2) 0.037(2) 0.0419(19) 0.0031(16) -0.0040(16) -0.0162(16)
C(256) 0.036(2) 0.0232(16) 0.0318(16) 0.0015(15) -0.0096(14) -0.0054(13)
C(261) 0.0203(16) 0.0180(15) 0.0266(14) -0.0013(12) -0.0050(12) -0.0074(12)
C(262) 0.0264(18) 0.0300(17) 0.0314(16) -0.0054(14) -0.0106(14) -0.0064(13)
C(263) 0.0291(19) 0.0289(18) 0.060(2) -0.0034(15) -0.0217(17) -0.0113(16)
C(264) 0.0249(19) 0.0283(18) 0.053(2) -0.0067(15) -0.0036(16) -0.0040(16)
C(265) 0.034(2) 0.0306(18) 0.0292(16) -0.0028(15) -0.0003(15) -0.0030(14)
C(266) 0.0286(18) 0.0265(17) 0.0291(15) -0.0006(14) -0.0090(14) -0.0067(13)
C(911) 0.083(4) 0.084(4) 0.091(4) -0.028(4) -0.027(4) 0.035(3)
C(912) 0.155(7) 0.053(3) 0.047(3) -0.034(5) 0.022(4) -0.014(2)
C(913) 0.173(7) 0.100(6) 0.047(3) -0.086(5) -0.047(4) 0.012(3)

loop_
_atom_type_symbol
_atom_type_radius_bond
Ti 1.32
O 0.73
C 0.77
H 0.32

loop_
_geom_angle_atom_site_label_1
_geom_angle_atom_site_label_2
_geom_angle_atom_site_label_3
_geom_angle
_geom_angle_site_symmetry_1
_geom_angle_site_symmetry_3
O(2) Ti C(31) 103.43(9) . .
O(2) Ti C(41) 105.08(9) . .
C(31) Ti C(41) 94.40(12) . .
O(2) Ti C(1) 93.77(9) . .
C(31) Ti C(1) 130.99(11) . .
C(41) Ti C(1) 125.03(11) . .
O(2) Ti C(2) 106.53(10) . .
C(31) Ti C(2) 96.11(11) . .
C(41) Ti C(2) 143.21(10) . .
C(1) Ti C(2) 34.90(10) . .
O(2) Ti C(5) 114.92(9) . .
C(31) Ti C(5) 138.02(10) . .
C(41) Ti C(5) 91.65(11) . .
C(1) Ti C(5) 34.80(10) . .
C(2) Ti C(5) 57.97(11) . .
O(2) Ti C(3) 141.01(10) . .
C(31) Ti C(3) 82.03(10) . .
C(41) Ti C(3) 113.04(10) . .
C(1) Ti C(3) 57.78(10) . .
C(2) Ti C(3) 34.89(10) . .
C(5) Ti C(3) 57.60(10) . .
O(2) Ti C(4) 149.11(9) . .
C(31) Ti C(4) 104.60(10) . .
C(41) Ti C(4) 85.46(10) . .
C(1) Ti C(4) 57.67(10) . .
C(2) Ti C(4) 57.77(10) . .
C(5) Ti C(4) 34.63(9) . .
C(3) Ti C(4) 34.44(10) . .
C(21) O(2) Ti 163.40(17) . .
C(5) C(1) C(2) 108.1(2) . .
C(5) C(1) C(11) 127.0(3) . .
C(2) C(1) C(11) 124.9(3) . .
C(5) C(1) Ti 72.77(15) . .
C(2) C(1) Ti 72.65(15) . .
C(11) C(1) Ti 122.54(19) . .
C(1) C(2) C(3) 107.6(3) . .
C(1) C(2) C(12) 125.8(3) . .
C(3) C(2) C(12) 126.6(3) . .
C(1) C(2) Ti 72.45(16) . .
C(3) C(2) Ti 73.16(17) . .
C(12) C(2) Ti 122.4(2) . .
C(4) C(3) C(2) 108.2(3) . .
C(4) C(3) C(13) 125.9(3) . .
C(2) C(3) C(13) 125.5(3) . .
C(4) C(3) Ti 73.06(15) . .
C(2) C(3) Ti 71.94(15) . .
C(13) C(3) Ti 126.29(19) . .
C(3) C(4) C(5) 108.0(3) . .
C(3) C(4) C(14) 126.3(3) . .
C(5) C(4) C(14) 125.6(3) . .
C(3) C(4) Ti 72.50(15) . .
C(5) C(4) Ti 71.86(15) . .
C(14) C(4) Ti 124.5(2) . .
C(1) C(5) C(4) 108.1(3) . .
C(1) C(5) C(15) 125.9(3) . .
C(4) C(5) C(15) 125.8(3) . .
C(1) C(5) Ti 72.43(15) . .
C(4) C(5) Ti 73.51(15) . .
C(15) C(5) Ti 122.8(2) . .
O(2) C(21) C(26) 119.0(2) . .
O(2) C(21) C(22) 118.8(3) . .
C(26) C(21) C(22) 122.2(2) . .
C(23) C(22) C(21) 118.2(3) . .
C(23) C(22) C(221) 121.8(2) . .
C(21) C(22) C(221) 120.1(2) . .
C(24) C(23) C(22) 119.2(3) . .
C(24) C(23) C(231) 117.9(2) . .
C(22) C(23) C(231) 122.7(3) . .
C(23) C(24) C(25) 122.6(3) . .
C(24) C(25) C(26) 118.8(3) . .
C(24) C(25) C(251) 118.2(2) . .
C(26) C(25) C(251) 122.8(2) . .
C(21) C(26) C(25) 118.9(2) . .
C(21) C(26) C(261) 120.3(2) . .
C(25) C(26) C(261) 120.8(3) . .
C(222) C(221) C(226) 117.9(3) . .
C(222) C(221) C(22) 120.7(2) . .
C(226) C(221) C(22) 121.4(3) . .
C(221) C(222) C(223) 121.3(3) . .
C(224) C(223) C(222) 120.1(3) . .
C(223) C(224) C(225) 120.1(3) . .
C(224) C(225) C(226) 119.7(3) . .
C(225) C(226) C(221) 121.0(3) . .
C(236) C(231) C(232) 118.3(3) . .
C(236) C(231) C(23) 120.5(3) . .
C(232) C(231) C(23) 121.0(2) . .
C(233) C(232) C(231) 121.2(3) . .
C(232) C(233) C(234) 119.9(3) . .
C(235) C(234) C(233) 119.9(3) . .
C(234) C(235) C(236) 120.1(3) . .
C(231) C(236) C(235) 120.7(3) . .
C(252) C(251) C(256) 117.9(3) . .
C(252) C(251) C(25) 120.7(2) . .
C(256) C(251) C(25) 121.2(3) . .
C(251) C(252) C(253) 120.7(3) . .
C(254) C(253) C(252) 120.8(3) . .
C(253) C(254) C(255) 118.7(3) . .
C(256) C(255) C(254) 120.9(3) . .
C(255) C(256) C(251) 121.0(3) . .
C(266) C(261) C(262) 118.5(3) . .
C(266) C(261) C(26) 121.1(3) . .
C(262) C(261) C(26) 120.3(2) . .
C(263) C(262) C(261) 120.7(3) . .
C(264) C(263) C(262) 120.2(3) . .
C(263) C(264) C(265) 119.7(3) . .
C(264) C(265) C(266) 120.2(3) . .
C(261) C(266) C(265) 120.6(3) . .
C(913) C(911) C(912) 119.0(6) 2_545 .
C(913) C(912) C(911) 120.5(6) . .
C(912) C(913) C(911) 120.5(6) . 2_545

loop_
_geom_bond_atom_site_label_1
_geom_bond_atom_site_label_2
_geom_bond_distance
_geom_bond_site_symmetry_2
Ti O(2) 1.8234(18) .
Ti C(31) 2.117(3) .
Ti C(41) 2.156(3) .
Ti C(1) 2.361(3) .
Ti C(2) 2.364(3) .
Ti C(5) 2.366(3) .
Ti C(3) 2.380(3) .
Ti C(4) 2.387(3) .
O(2) C(21) 1.361(3) .
C(1) C(5) 1.413(4) .
C(1) C(2) 1.417(4) .
C(1) C(11) 1.505(4) .
C(2) C(3) 1.422(4) .
C(2) C(12) 1.489(4) .
C(3) C(4) 1.411(4) .
C(3) C(13) 1.507(4) .
C(4) C(5) 1.415(4) .
C(4) C(14) 1.501(4) .
C(5) C(15) 1.505(4) .
C(21) C(26) 1.399(4) .
C(21) C(22) 1.414(4) .
C(22) C(23) 1.411(4) .
C(22) C(221) 1.490(4) .
C(23) C(24) 1.394(4) .
C(23) C(231) 1.495(4) .
C(24) C(25) 1.396(4) .
C(25) C(26) 1.409(4) .
C(25) C(251) 1.486(4) .
C(26) C(261) 1.488(4) .
C(221) C(222) 1.385(4) .
C(221) C(226) 1.397(4) .
C(222) C(223) 1.386(4) .
C(223) C(224) 1.373(4) .
C(224) C(225) 1.379(4) .
C(225) C(226) 1.391(4) .
C(231) C(236) 1.391(4) .
C(231) C(232) 1.394(4) .
C(232) C(233) 1.381(4) .
C(233) C(234) 1.388(4) .
C(234) C(235) 1.380(4) .
C(235) C(236) 1.394(4) .
C(251) C(252) 1.393(4) .
C(251) C(256) 1.393(4) .
C(252) C(253) 1.394(4) .
C(253) C(254) 1.372(4) .
C(254) C(255) 1.391(5) .
C(255) C(256) 1.377(4) .
C(261) C(266) 1.388(4) .
C(261) C(262) 1.395(4) .
C(262) C(263) 1.389(4) .
C(263) C(264) 1.376(4) .
C(264) C(265) 1.385(5) .
C(265) C(266) 1.388(4) .
C(911) C(913) 1.349(8) 2_545
C(911) C(912) 1.349(8) .
C(912) C(913) 1.331(8) .
C(913) C(911) 1.349(8) 2_545

loop_
_geom_torsion_atom_site_label_1
_geom_torsion_atom_site_label_2
_geom_torsion_atom_site_label_3
_geom_torsion_atom_site_label_4
_geom_torsion
_geom_torsion_site_symmetry_1
_geom_torsion_site_symmetry_4
C(31) Ti O(2) C(21) 121.9(6) . .
C(41) Ti O(2) C(21) -139.7(6) . .
C(1) Ti O(2) C(21) -11.9(6) . .
C(2) Ti O(2) C(21) 21.2(7) . .
C(5) Ti O(2) C(21) -40.6(7) . .
C(3) Ti O(2) C(21) 28.0(7) . .
C(4) Ti O(2) C(21) -32.8(7) . .
O(2) Ti C(1) C(5) -130.17(17) . .
C(31) Ti C(1) C(5) 118.38(19) . .
C(41) Ti C(1) C(5) -18.8(2) . .
C(2) Ti C(1) C(5) 116.0(2) . .
C(3) Ti C(1) C(5) 78.28(18) . .
C(4) Ti C(1) C(5) 37.29(16) . .
O(2) Ti C(1) C(2) 113.83(18) . .
C(31) Ti C(1) C(2) 2.4(2) . .
C(41) Ti C(1) C(2) -134.79(18) . .
C(5) Ti C(1) C(2) -116.0(2) . .
C(3) Ti C(1) C(2) -37.71(17) . .
C(4) Ti C(1) C(2) -78.71(18) . .
O(2) Ti C(1) C(11) -6.9(3) . .
C(31) Ti C(1) C(11) -118.3(3) . .
C(41) Ti C(1) C(11) 104.5(3) . .
C(2) Ti C(1) C(11) -120.7(3) . .
C(5) Ti C(1) C(11) 123.3(3) . .
C(3) Ti C(1) C(11) -158.4(3) . .
C(4) Ti C(1) C(11) 160.6(3) . .
C(5) C(1) C(2) C(3) 0.6(3) . .
C(11) C(1) C(2) C(3) -176.8(3) . .
Ti C(1) C(2) C(3) 65.25(19) . .
C(5) C(1) C(2) C(12) 177.7(3) . .
C(11) C(1) C(2) C(12) 0.3(4) . .
Ti C(1) C(2) C(12) -117.7(3) . .
C(5) C(1) C(2) Ti -64.60(19) . .
C(11) C(1) C(2) Ti 118.0(3) . .
O(2) Ti C(2) C(1) -72.20(18) . .
C(31) Ti C(2) C(1) -178.19(18) . .
C(41) Ti C(2) C(1) 76.0(2) . .
C(5) Ti C(2) C(1) 37.23(16) . .
C(3) Ti C(2) C(1) 115.2(3) . .
C(4) Ti C(2) C(1) 78.38(19) . .
O(2) Ti C(2) C(3) 172.58(16) . .
C(31) Ti C(2) C(3) 66.58(18) . .
C(41) Ti C(2) C(3) -39.2(3) . .
C(1) Ti C(2) C(3) -115.2(3) . .
C(5) Ti C(2) C(3) -77.99(18) . .
C(4) Ti C(2) C(3) -36.84(16) . .
O(2) Ti C(2) C(12) 49.5(3) . .
C(31) Ti C(2) C(12) -56.5(3) . .
C(41) Ti C(2) C(12) -162.3(2) . .
C(1) Ti C(2) C(12) 121.7(3) . .
C(5) Ti C(2) C(12) 159.0(3) . .
C(3) Ti C(2) C(12) -123.1(3) . .
C(4) Ti C(2) C(12) -159.9(3) . .
C(1) C(2) C(3) C(4) -0.2(3) . .
C(12) C(2) C(3) C(4) -177.3(3) . .
Ti C(2) C(3) C(4) 64.55(19) . .
C(1) C(2) C(3) C(13) 173.1(2) . .
C(12) C(2) C(3) C(13) -4.0(5) . .
Ti C(2) C(3) C(13) -122.2(3) . .
C(1) C(2) C(3) Ti -64.78(18) . .
C(12) C(2) C(3) Ti 118.2(3) . .
O(2) Ti C(3) C(4) -127.61(19) . .
C(31) Ti C(3) C(4) 130.87(19) . .
C(41) Ti C(3) C(4) 39.5(2) . .
C(1) Ti C(3) C(4) -78.53(19) . .
C(2) Ti C(3) C(4) -116.3(2) . .
C(5) Ti C(3) C(4) -37.09(17) . .
O(2) Ti C(3) C(2) -11.4(2) . .
C(31) Ti C(3) C(2) -112.88(19) . .
C(41) Ti C(3) C(2) 155.71(17) . .
C(1) Ti C(3) C(2) 37.72(17) . .
C(5) Ti C(3) C(2) 79.16(19) . .
C(4) Ti C(3) C(2) 116.3(2) . .
O(2) Ti C(3) C(13) 109.9(3) . .
C(31) Ti C(3) C(13) 8.4(3) . .
C(41) Ti C(3) C(13) -83.0(3) . .
C(1) Ti C(3) C(13) 159.0(3) . .
C(2) Ti C(3) C(13) 121.3(4) . .
C(5) Ti C(3) C(13) -159.6(3) . .
C(4) Ti C(3) C(13) -122.5(4) . .
C(2) C(3) C(4) C(5) -0.3(3) . .
C(13) C(3) C(4) C(5) -173.5(3) . .
Ti C(3) C(4) C(5) 63.54(19) . .
C(2) C(3) C(4) C(14) 175.8(3) . .
C(13) C(3) C(4) C(14) 2.6(4) . .
Ti C(3) C(4) C(14) -120.3(3) . .
C(2) C(3) C(4) Ti -63.83(19) . .
C(13) C(3) C(4) Ti 122.9(3) . .
O(2) Ti C(4) C(3) 103.8(2) . .
C(31) Ti C(4) C(3) -50.7(2) . .
C(41) Ti C(4) C(3) -144.08(18) . .
C(1) Ti C(4) C(3) 78.89(19) . .
C(2) Ti C(4) C(3) 37.34(17) . .
C(5) Ti C(4) C(3) 116.4(3) . .
O(2) Ti C(4) C(5) -12.5(3) . .
C(31) Ti C(4) C(5) -167.07(19) . .
C(41) Ti C(4) C(5) 99.6(2) . .
C(1) Ti C(4) C(5) -37.47(18) . .
C(2) Ti C(4) C(5) -79.0(2) . .
C(3) Ti C(4) C(5) -116.4(3) . .
O(2) Ti C(4) C(14) -133.7(3) . .
C(31) Ti C(4) C(14) 71.7(3) . .
C(41) Ti C(4) C(14) -21.7(3) . .
C(1) Ti C(4) C(14) -158.7(3) . .
C(2) Ti C(4) C(14) 159.8(3) . .
C(5) Ti C(4) C(14) -121.2(4) . .
C(3) Ti C(4) C(14) 122.4(3) . .
C(2) C(1) C(5) C(4) -0.8(3) . .
C(11) C(1) C(5) C(4) 176.5(3) . .
Ti C(1) C(5) C(4) -65.35(18) . .
C(2) C(1) C(5) C(15) -177.3(3) . .
C(11) C(1) C(5) C(15) 0.1(5) . .
Ti C(1) C(5) C(15) 118.2(3) . .
C(2) C(1) C(5) Ti 64.52(18) . .
C(11) C(1) C(5) Ti -118.1(3) . .
C(3) C(4) C(5) C(1) 0.7(3) . .
C(14) C(4) C(5) C(1) -175.5(3) . .
Ti C(4) C(5) C(1) 64.65(18) . .
C(3) C(4) C(5) C(15) 177.1(3) . .
C(14) C(4) C(5) C(15) 1.0(4) . .
Ti C(4) C(5) C(15) -118.9(3) . .
C(3) C(4) C(5) Ti -63.96(19) . .
C(14) C(4) C(5) Ti 119.9(3) . .
O(2) Ti C(5) C(1) 57.22(19) . .
C(31) Ti C(5) C(1) -96.8(2) . .
C(41) Ti C(5) C(1) 164.70(17) . .
C(2) Ti C(5) C(1) -37.35(16) . .
C(3) Ti C(5) C(1) -78.85(19) . .
C(4) Ti C(5) C(1) -115.7(3) . .
O(2) Ti C(5) C(4) 172.95(17) . .
C(31) Ti C(5) C(4) 18.9(3) . .
C(41) Ti C(5) C(4) -79.56(19) . .
C(1) Ti C(5) C(4) 115.7(3) . .
C(2) Ti C(5) C(4) 78.39(19) . .
C(3) Ti C(5) C(4) 36.88(18) . .
O(2) Ti C(5) C(15) -64.7(3) . .
C(31) Ti C(5) C(15) 141.3(2) . .
C(41) Ti C(5) C(15) 42.8(3) . .
C(1) Ti C(5) C(15) -121.9(3) . .
C(2) Ti C(5) C(15) -159.2(3) . .
C(3) Ti C(5) C(15) 159.3(3) . .
C(4) Ti C(5) C(15) 122.4(3) . .
Ti O(2) C(21) C(26) -90.4(6) . .
Ti O(2) C(21) C(22) 88.7(7) . .
O(2) C(21) C(22) C(23) -174.6(2) . .
C(26) C(21) C(22) C(23) 4.4(4) . .
O(2) C(21) C(22) C(221) 4.8(4) . .
C(26) C(21) C(22) C(221) -176.1(2) . .
C(21) C(22) C(23) C(24) -0.4(4) . .
C(221) C(22) C(23) C(24) -179.9(2) . .
C(21) C(22) C(23) C(231) -174.7(2) . .
C(221) C(22) C(23) C(231) 5.9(4) . .
C(22) C(23) C(24) C(25) -3.0(4) . .
C(231) C(23) C(24) C(25) 171.5(2) . .
C(23) C(24) C(25) C(26) 2.5(4) . .
C(23) C(24) C(25) C(251) -173.4(2) . .
O(2) C(21) C(26) C(25) 174.1(2) . .
C(22) C(21) C(26) C(25) -5.0(4) . .
O(2) C(21) C(26) C(261) -5.0(4) . .
C(22) C(21) C(26) C(261) 175.9(2) . .
C(24) C(25) C(26) C(21) 1.4(4) . .
C(251) C(25) C(26) C(21) 177.2(2) . .
C(24) C(25) C(26) C(261) -179.4(2) . .
C(251) C(25) C(26) C(261) -3.7(4) . .
C(23) C(22) C(221) C(222) -125.7(3) . .
C(21) C(22) C(221) C(222) 54.8(4) . .
C(23) C(22) C(221) C(226) 52.5(4) . .
C(21) C(22) C(221) C(226) -127.0(3) . .
C(226) C(221) C(222) C(223) 0.9(4) . .
C(22) C(221) C(222) C(223) 179.1(3) . .
C(221) C(222) C(223) C(224) 0.5(4) . .
C(222) C(223) C(224) C(225) -1.4(5) . .
C(223) C(224) C(225) C(226) 0.7(5) . .
C(224) C(225) C(226) C(221) 0.7(4) . .
C(222) C(221) C(226) C(225) -1.5(4) . .
C(22) C(221) C(226) C(225) -179.7(3) . .
C(24) C(23) C(231) C(236) 52.1(4) . .
C(22) C(23) C(231) C(236) -133.6(3) . .
C(24) C(23) C(231) C(232) -122.5(3) . .
C(22) C(23) C(231) C(232) 51.8(4) . .
C(236) C(231) C(232) C(233) -0.8(4) . .
C(23) C(231) C(232) C(233) 173.9(3) . .
C(231) C(232) C(233) C(234) 0.6(4) . .
C(232) C(233) C(234) C(235) 0.0(4) . .
C(233) C(234) C(235) C(236) -0.3(4) . .
C(232) C(231) C(236) C(235) 0.4(4) . .
C(23) C(231) C(236) C(235) -174.3(3) . .
C(234) C(235) C(236) C(231) 0.1(4) . .
C(24) C(25) C(251) C(252) -51.0(4) . .
C(26) C(25) C(251) C(252) 133.2(3) . .
C(24) C(25) C(251) C(256) 124.6(3) . .
C(26) C(25) C(251) C(256) -51.2(4) . .
C(256) C(251) C(252) C(253) 0.1(4) . .
C(25) C(251) C(252) C(253) 175.8(3) . .
C(251) C(252) C(253) C(254) 0.1(4) . .
C(252) C(253) C(254) C(255) 0.1(5) . .
C(253) C(254) C(255) C(256) -0.6(5) . .
C(254) C(255) C(256) C(251) 0.8(5) . .
C(252) C(251) C(256) C(255) -0.6(4) . .
C(25) C(251) C(256) C(255) -176.3(3) . .
C(21) C(26) C(261) C(266) -65.0(3) . .
C(25) C(26) C(261) C(266) 115.9(3) . .
C(21) C(26) C(261) C(262) 118.2(3) . .
C(25) C(26) C(261) C(262) -60.9(4) . .
C(266) C(261) C(262) C(263) 1.3(4) . .
C(26) C(261) C(262) C(263) 178.2(3) . .
C(261) C(262) C(263) C(264) -1.9(5) . .
C(262) C(263) C(264) C(265) 0.5(5) . .
C(263) C(264) C(265) C(266) 1.4(5) . .
C(262) C(261) C(266) C(265) 0.6(4) . .
C(26) C(261) C(266) C(265) -176.4(3) . .
C(264) C(265) C(266) C(261) -1.9(4) . .
C(913) C(911) C(912) C(913) -0.4(9) 2_545 .
C(911) C(912) C(913) C(911) 0.5(9) . 2_545
